data_4037693
loop_
_publ_author_name
'Bolte, Benoit'
'Bryan, Christopher S.'
'Sharp, Phillip P.'
'Sayyahi, Soheil'
'Rihouey, Charly'
'Kendrick, Amy'
'Lan, Ping'
'Banwell, Martin G.'
'Jackson, Colin J.'
'Fraser, Nicholas J.'
'Willis, Anthony C.'
'Ward, James S.'

_publ_section_title
;
 Total Syntheses of the 3H-Pyrrolo[2,3-c]quinolone-containing Alkaloids
 Marinoquinolines A-F, K and Aplidiopsamine A Using a Palladium-catalysed
 Ullmann Cross-coupling/Reductive Cyclization Pathway.
;
_journal_name_full 'The Journal of organic chemistry'
_journal_paper_doi 10.1021/acs.joc.9b02725
_journal_year 2019
_chemical_compound_source local
_chemical_formula_moiety 'C18 H14 N2 O3 S'
_chemical_formula_sum 'C18 H14 N2 O3 S'
_chemical_formula_weight 338.39
_space_group_IT_number 2
_space_group_name_Hall '-P 1'
_space_group_name_H-M_alt 'P -1'
_symmetry_cell_setting triclinic
_symmetry_space_group_name_Hall '-P 1'
_symmetry_space_group_name_H-M 'P -1'
_atom_sites_solution_hydrogens difmap
_atom_sites_solution_primary direct
_audit_creation_date 13-12-09
_audit_creation_method CRYSTALS_ver_14.40
_audit_update_record
;
2013-12-09 - Report on C18 H14 N2 O3 S 
             by Anthony C. Willis
             for   Benoit Bolte and Martin Banwell

2013-12-09 - passes checkcif tests with no warnings  
;
_cell_angle_alpha 82.5503(12)
_cell_angle_beta 87.7791(10)
_cell_angle_gamma 67.7136(12)
_cell_formula_units_Z 2
_cell_length_a 8.0748(2)
_cell_length_b 8.08420(10)
_cell_length_c 12.4871(3)
_cell_measurement_reflns_used 14160
_cell_measurement_temperature 200
_cell_measurement_theta_max 30
_cell_measurement_theta_min 3
_cell_volume 747.83(3)
_computing_cell_refinement 'DENZO/SCALEPACK (Otwinowski & Minor, 1997)'
_computing_data_collection 'COLLECT (Nonius, 2001).'
_computing_data_reduction 'DENZO/SCALEPACK (Otwinowski & Minor, 1997)'
_computing_molecular_graphics
; 
ORTEP-II (Johnson 1976) in teXsan (MSC, 1992-1997)
;
_computing_publication_material 'CRYSTALS (Betteridge et al., 2003)'
_computing_structure_refinement 'CRYSTALS (Betteridge et al., 2003)'
_computing_structure_solution 'SIR92 (Altomare et al., 1994)'
_diffrn_ambient_temperature 200
_diffrn_measured_fraction_theta_full 0.998
_diffrn_measured_fraction_theta_max 0.998
_diffrn_measurement_device Area
_diffrn_measurement_device_type 'Nonius KappaCCD'
_diffrn_measurement_method ' \f and \w scans with CCD '
_diffrn_radiation_monochromator graphite
_diffrn_radiation_type 'Mo K\a'
_diffrn_radiation_wavelength 0.71073
_diffrn_reflns_av_R_equivalents 0.036
_diffrn_reflns_limit_h_max 11
_diffrn_reflns_limit_h_min -11
_diffrn_reflns_limit_k_max 10
_diffrn_reflns_limit_k_min -11
_diffrn_reflns_limit_l_max 17
_diffrn_reflns_limit_l_min -17
_diffrn_reflns_number 22771
_diffrn_reflns_theta_full 30.041
_diffrn_reflns_theta_max 30.041
_diffrn_reflns_theta_min 2.726
_diffrn_standards_number 0
_exptl_absorpt_coefficient_mu 0.237
_exptl_absorpt_correction_T_max 0.981
_exptl_absorpt_correction_T_min 0.925
_exptl_absorpt_correction_type integration
_exptl_absorpt_process_details
;
via Gaussian method (Coppens, 1970) implemented in maXus (2000)
;
_exptl_crystal_colour 'pale brown'
_exptl_crystal_density_diffrn 1.503
_exptl_crystal_density_method 'not measured'
_exptl_crystal_description plate
_exptl_crystal_F_000 352
_exptl_crystal_size_max 0.430
_exptl_crystal_size_mid 0.240
_exptl_crystal_size_min 0.090
_refine_diff_density_max 0.43
_refine_diff_density_min -0.44
_refine_ls_extinction_method None
_refine_ls_goodness_of_fit_ref 0.9890
_refine_ls_hydrogen_treatment refxyz
_refine_ls_matrix_type full
_refine_ls_number_parameters 259
_refine_ls_number_reflns 4380
_refine_ls_number_restraints 9
_refine_ls_R_factor_all 0.0397
_refine_ls_R_factor_gt 0.0355
_refine_ls_shift/su_max 0.0134204
_refine_ls_shift/su_mean 0.0004520
_refine_ls_structure_factor_coef Fsqd
_refine_ls_weighting_details
;
 Method= Modified Sheldrick 
 w=1/[\s^2^(F^2^) + ( 0.05P)^2^ + 0.32P] 
 ,where P=(max(Fo^2^,0) + 2Fc^2^)/3 
;
_refine_ls_weighting_scheme calc
_refine_ls_wR_factor_all 0.0999
_refine_ls_wR_factor_gt 0.0966
_refine_ls_wR_factor_ref 0.0999
_reflns_limit_h_max 11
_reflns_limit_h_min -11
_reflns_limit_k_max 11
_reflns_limit_k_min -11
_reflns_limit_l_max 17
_reflns_limit_l_min 0
_reflns_number_gt 3938
_reflns_number_total 4382
_reflns_threshold_expression I>2.0\s(I)
_oxford_diffrn_Wilson_B_factor 1.88
_oxford_diffrn_Wilson_scale 0.15
_oxford_refine_ls_r_factor_ref 0.0397
_oxford_refine_ls_scale 2.212(16)
_oxford_reflns_number_all 4380
_oxford_reflns_threshold_expression_ref I>-10.0\s(I)
_oxford_structure_analysis_title 'ban1368 At 12:31 on 9/12'
_cod_data_source_file jo9b02725_si_009.cif
_cod_data_source_block ban1368
_cod_original_sg_symbol_Hall '-P 1 '
_cod_original_sg_symbol_H-M 'P -1 '
_cod_database_code 4037693

loop_
_symmetry_equiv_pos_as_xyz
x,y,z
-x,-y,-z

loop_
_atom_site_label
_atom_site_type_symbol
_atom_site_fract_x
_atom_site_fract_y
_atom_site_fract_z
_atom_site_U_iso_or_equiv
_atom_site_occupancy
_atom_site_adp_type
_atom_site_refinement_flags_posn
N1 N 0.65993(13) 0.73855(12) 0.46158(8) 0.0234 1.0000 Uani .
C2 C 0.67764(15) 0.56659(14) 0.43810(9) 0.0227 1.0000 Uani .
C3 C 0.59250(17) 0.55496(17) 0.34482(9) 0.0280 1.0000 Uani .
C4 C 0.60573(18) 0.38854(18) 0.32216(10) 0.0317 1.0000 Uani .
C5 C 0.70272(19) 0.23142(18) 0.39090(11) 0.0328 1.0000 Uani .
C6 C 0.78676(17) 0.24198(16) 0.48188(10) 0.0287 1.0000 Uani .
C7 C 0.77695(15) 0.41077(14) 0.50771(9) 0.0229 1.0000 Uani .
C8 C 0.85817(14) 0.43308(14) 0.60123(9) 0.0224 1.0000 Uani .
C9 C 0.96922(17) 0.31026(16) 0.68677(10) 0.0281 1.0000 Uani .
C10 C 1.00863(17) 0.40972(16) 0.75386(10) 0.0285 1.0000 Uani .
N11 N 0.92890(13) 0.59345(13) 0.71379(8) 0.0242 1.0000 Uani .
C12 C 0.83277(14) 0.60691(14) 0.61973(8) 0.0211 1.0000 Uani .
C13 C 0.73271(15) 0.76082(14) 0.55040(9) 0.0235 1.0000 Uani .
O14 O 0.56946(14) 0.87841(11) 0.39404(7) 0.0338 1.0000 Uani .
S15 S 0.90137(4) 0.75729(4) 0.78985(2) 0.0249 1.0000 Uani .
O16 O 1.05336(13) 0.68750(14) 0.86115(7) 0.0342 1.0000 Uani .
O17 O 0.86626(13) 0.91831(12) 0.71708(7) 0.0317 1.0000 Uani .
C18 C 0.70935(16) 0.77476(15) 0.86605(9) 0.0243 1.0000 Uani .
C19 C 0.72790(18) 0.65860(17) 0.96133(10) 0.0304 1.0000 Uani .
C20 C 0.57768(19) 0.67142(19) 1.02242(10) 0.0339 1.0000 Uani .
C21 C 0.40938(18) 0.79814(18) 0.99014(10) 0.0317 1.0000 Uani D
C22 C 0.39450(18) 0.91147(18) 0.89387(11) 0.0340 1.0000 Uani .
C23 C 0.54306(17) 0.90187(17) 0.83109(10) 0.0301 1.0000 Uani .
C24 C 0.2481(2) 0.8106(2) 1.05835(14) 0.0441 1.0000 Uani D
H31 H 0.528(2) 0.667(2) 0.3003(14) 0.0348 1.0000 Uiso .
H41 H 0.552(2) 0.382(2) 0.2579(14) 0.0378 1.0000 Uiso .
H51 H 0.708(2) 0.123(2) 0.3738(14) 0.0395 1.0000 Uiso .
H61 H 0.846(2) 0.141(2) 0.5280(14) 0.0361 1.0000 Uiso .
H91 H 1.012(2) 0.184(2) 0.6976(13) 0.0340 1.0000 Uiso .
H101 H 1.082(2) 0.373(2) 0.8190(14) 0.0343 1.0000 Uiso .
H131 H 0.704(2) 0.882(2) 0.5603(12) 0.0281 1.0000 Uiso .
H191 H 0.842(2) 0.571(2) 0.9837(14) 0.0364 1.0000 Uiso .
H201 H 0.590(2) 0.598(2) 1.0843(15) 0.0421 1.0000 Uiso .
H221 H 0.282(2) 0.998(2) 0.8731(14) 0.0402 1.0000 Uiso .
H231 H 0.528(2) 0.982(2) 0.7658(14) 0.0378 1.0000 Uiso .
H241 H 0.275(2) 0.772(3) 1.1312(13) 0.0684 1.0000 Uiso D
H242 H 0.166(2) 0.930(2) 1.0556(15) 0.0689 1.0000 Uiso D
H243 H 0.185(2) 0.749(2) 1.0324(14) 0.0680 1.0000 Uiso D

loop_
_atom_site_aniso_label
_atom_site_aniso_U_11
_atom_site_aniso_U_22
_atom_site_aniso_U_33
_atom_site_aniso_U_23
_atom_site_aniso_U_13
_atom_site_aniso_U_12
N1 0.0281(5) 0.0197(4) 0.0216(4) -0.0006(3) -0.0016(3) -0.0085(3)
C2 0.0257(5) 0.0228(5) 0.0222(5) -0.0048(4) 0.0028(4) -0.0116(4)
C3 0.0317(6) 0.0319(6) 0.0237(5) -0.0048(4) -0.0003(4) -0.0152(5)
C4 0.0377(6) 0.0385(6) 0.0281(6) -0.0119(5) 0.0041(5) -0.0224(5)
C5 0.0407(7) 0.0302(6) 0.0360(6) -0.0138(5) 0.0083(5) -0.0204(5)
C6 0.0345(6) 0.0218(5) 0.0323(6) -0.0065(4) 0.0048(5) -0.0128(4)
C7 0.0253(5) 0.0210(5) 0.0241(5) -0.0047(4) 0.0042(4) -0.0104(4)
C8 0.0241(5) 0.0195(4) 0.0229(5) -0.0018(4) 0.0026(4) -0.0080(4)
C9 0.0314(6) 0.0210(5) 0.0280(5) 0.0009(4) -0.0009(4) -0.0066(4)
C10 0.0309(6) 0.0245(5) 0.0255(5) 0.0010(4) -0.0029(4) -0.0064(4)
N11 0.0286(5) 0.0223(4) 0.0204(4) -0.0023(3) -0.0026(3) -0.0081(4)
C12 0.0236(5) 0.0212(5) 0.0190(4) -0.0029(3) 0.0012(4) -0.0090(4)
C13 0.0292(5) 0.0190(5) 0.0225(5) -0.0028(4) -0.0011(4) -0.0090(4)
O14 0.0466(5) 0.0218(4) 0.0284(4) 0.0041(3) -0.0126(4) -0.0088(4)
S15 0.03068(15) 0.02612(14) 0.02057(13) -0.00339(10) -0.00188(10) -0.01335(11)
O16 0.0328(5) 0.0442(5) 0.0282(4) -0.0052(4) -0.0061(4) -0.0166(4)
O17 0.0462(5) 0.0273(4) 0.0268(4) -0.0021(3) 0.0006(4) -0.0199(4)
C18 0.0297(5) 0.0237(5) 0.0201(5) -0.0035(4) -0.0015(4) -0.0102(4)
C19 0.0334(6) 0.0296(6) 0.0242(5) 0.0016(4) -0.0023(4) -0.0089(5)
C20 0.0406(7) 0.0362(6) 0.0250(5) -0.0001(5) 0.0015(5) -0.0160(5)
C21 0.0345(6) 0.0362(6) 0.0301(6) -0.0137(5) 0.0039(5) -0.0172(5)
C22 0.0299(6) 0.0334(6) 0.0355(6) -0.0084(5) -0.0037(5) -0.0065(5)
C23 0.0347(6) 0.0271(5) 0.0253(5) -0.0014(4) -0.0054(4) -0.0081(5)
C24 0.0394(7) 0.0572(9) 0.0452(8) -0.0213(7) 0.0119(6) -0.0251(7)

loop_
_atom_type_symbol
_atom_type_scat_dispersion_real
_atom_type_scat_dispersion_imag
_atom_type_scat_Cromer_Mann_a1
_atom_type_scat_Cromer_Mann_b1
_atom_type_scat_Cromer_Mann_a2
_atom_type_scat_Cromer_Mann_b2
_atom_type_scat_Cromer_Mann_a3
_atom_type_scat_Cromer_Mann_b3
_atom_type_scat_Cromer_Mann_a4
_atom_type_scat_Cromer_Mann_b4
_atom_type_scat_Cromer_Mann_c
_atom_type_scat_source
C 0.0033 0.0016 2.3100 20.8439 1.0200 10.2075 1.5886 0.5687 0.8650 51.6512 0.2156 'International Tables Vol C 4.2.6.8 and 6.1.1.4'
H 0.0000 0.0000 0.4930 10.5109 0.3229 26.1257 0.1402 3.1424 0.0408 57.7998 0.0030 'International Tables Vol C 4.2.6.8 and 6.1.1.4'
N 0.0061 0.0033 12.2126 0.0057 3.1322 9.8933 2.0125 28.9975 1.1663 0.5826 -11.5290 'International Tables Vol C 4.2.6.8 and 6.1.1.4'
O 0.0106 0.0060 3.0485 13.2771 2.2868 5.7011 1.5463 0.3239 0.8670 32.9089 0.2508 'International Tables Vol C 4.2.6.8 and 6.1.1.4'
S 0.1246 0.1234 6.9053 1.4679 5.2034 22.2151 1.4379 0.2536 1.5863 56.1720 0.8669 'International Tables Vol C 4.2.6.8 and 6.1.1.4'

loop_
_exptl_crystal_face_index_h
_exptl_crystal_face_index_k
_exptl_crystal_face_index_l
_exptl_crystal_face_perp_dist
0 0 1 0.050
0 0 -1 0.040
0 1 0 0.122
1 0 -1 0.120
-1 0 1 0.120
-1 -5 -2 0.230

loop_
_geom_angle_atom_site_label_1
_geom_angle_atom_site_label_2
_geom_angle_atom_site_label_3
_geom_angle
_geom_angle_publ_flag
C2 N1 C13 121.94(9) yes
C2 N1 O14 118.24(9) yes
C13 N1 O14 119.82(9) yes
N1 C2 C3 118.48(10) yes
N1 C2 C7 120.40(10) yes
C3 C2 C7 121.12(10) yes
C2 C3 C4 119.06(12) yes
C2 C3 H31 116.7(10) no
C4 C3 H31 124.2(10) no
C3 C4 C5 120.82(12) yes
C3 C4 H41 118.5(11) no
C5 C4 H41 120.7(10) no
C4 C5 C6 120.34(11) yes
C4 C5 H51 118.5(11) no
C6 C5 H51 121.1(11) no
C5 C6 C7 120.52(12) yes
C5 C6 H61 120.6(11) no
C7 C6 H61 118.8(11) no
C6 C7 C2 118.12(10) yes
C6 C7 C8 123.87(10) yes
C2 C7 C8 118.00(9) yes
C7 C8 C9 133.78(10) yes
C7 C8 C12 118.30(10) yes
C9 C8 C12 107.92(10) yes
C8 C9 C10 107.40(10) yes
C8 C9 H91 129.4(10) no
C10 C9 H91 123.2(10) no
C9 C10 N11 109.45(10) yes
C9 C10 H101 130.6(10) no
N11 C10 H101 120.0(10) no
C10 N11 C12 107.60(9) yes
C10 N11 S15 122.54(8) yes
C12 N11 S15 126.82(8) yes
N11 C12 C8 107.60(9) yes
N11 C12 C13 129.16(10) yes
C8 C12 C13 123.19(10) yes
C12 C13 N1 118.16(10) yes
C12 C13 H131 127.5(9) no
N1 C13 H131 114.2(9) no
N11 S15 O16 104.80(5) yes
N11 S15 O17 106.42(5) yes
O16 S15 O17 121.34(6) yes
N11 S15 C18 105.02(5) yes
O16 S15 C18 108.55(5) yes
O17 S15 C18 109.44(6) yes
S15 C18 C19 118.53(9) yes
S15 C18 C23 120.29(9) yes
C19 C18 C23 121.18(11) yes
C18 C19 C20 119.13(12) yes
C18 C19 H191 120.3(10) no
C20 C19 H191 120.6(10) no
C19 C20 C21 121.15(12) yes
C19 C20 H201 119.2(11) no
C21 C20 H201 119.7(11) no
C20 C21 C22 118.49(12) yes
C20 C21 C24 120.22(13) yes
C22 C21 C24 121.30(13) yes
C21 C22 C23 121.59(12) yes
C21 C22 H221 118.4(11) no
C23 C22 H221 120.0(11) no
C18 C23 C22 118.46(11) yes
C18 C23 H231 122.1(10) no
C22 C23 H231 119.4(10) no
C21 C24 H241 113.6(11) no
C21 C24 H242 111.4(11) no
H241 C24 H242 104.9(13) no
C21 C24 H243 111.1(11) no
H241 C24 H243 110.4(13) no
H242 C24 H243 104.9(13) no

loop_
_geom_bond_atom_site_label_1
_geom_bond_atom_site_label_2
_geom_bond_distance
_geom_bond_publ_flag
N1 C2 1.4109(14) yes
N1 C13 1.3381(14) yes
N1 O14 1.3029(12) yes
C2 C3 1.4063(16) yes
C2 C7 1.4104(15) yes
C3 C4 1.3744(17) yes
C3 H31 0.968(17) no
C4 C5 1.407(2) yes
C4 H41 0.946(17) no
C5 C6 1.3738(18) yes
C5 H51 0.912(18) no
C6 C7 1.4151(15) yes
C6 H61 0.909(17) no
C7 C8 1.4249(15) yes
C8 C9 1.4334(15) yes
C8 C12 1.3900(14) yes
C9 C10 1.3562(17) yes
C9 H91 0.937(16) no
C10 N11 1.4064(14) yes
C10 H101 0.968(17) no
N11 C12 1.4026(14) yes
N11 S15 1.6710(10) yes
C12 C13 1.4010(14) yes
C13 H131 0.944(16) no
S15 O16 1.4306(9) yes
S15 O17 1.4262(9) yes
S15 C18 1.7561(12) yes
C18 C19 1.3919(16) yes
C18 C23 1.3900(16) yes
C19 C20 1.3847(18) yes
C19 H191 0.948(17) no
C20 C21 1.392(2) yes
C20 H201 0.896(18) no
C21 C22 1.3932(19) yes
C21 C24 1.5062(19) yes
C22 C23 1.3900(19) yes
C22 H221 0.932(18) no
C23 H231 0.954(17) no
C24 H241 0.928(15) no
C24 H242 0.941(15) no
C24 H243 0.924(15) no

loop_
_geom_contact_atom_site_label_1
_geom_contact_atom_site_label_2
_geom_contact_distance
_geom_contact_site_symmetry_2
_geom_contact_publ_flag
O14 C23 3.092(1) 2_676 no
O14 C13 3.152(1) 2_676 no
O14 O14 3.402(2) 2_676 no
O14 C5 3.406(2) 1_565 no
O14 O17 3.522(1) 2_676 no
O16 C19 3.288(1) 2_767 no
O16 C24 3.413(2) 1_655 no
O16 C4 3.433(2) 2_766 no
O16 C20 3.478(1) 2_767 no
O17 C5 3.501(2) 2_766 no
O17 C9 3.541(2) 1_565 no
O17 C6 3.573(1) 1_565 no
N1 C5 3.345(2) 2_666 no
N1 C9 3.379(2) 2_766 no
N1 C6 3.596(2) 2_666 no
N11 C2 3.524(2) 2_766 no
N11 C7 3.570(2) 2_766 no
C2 C10 3.461(2) 2_766 no
C2 C9 3.600(2) 2_766 no
C3 C7 3.383(2) 2_666 no
C3 C10 3.503(2) 2_766 no
C4 C12 3.574(2) 2_666 no
C5 C13 3.542(2) 2_666 no
C7 C12 3.437(2) 2_766 no
C20 C20 3.559(4) 2_667 no

loop_
_geom_torsion_atom_site_label_1
_geom_torsion_atom_site_label_2
_geom_torsion_atom_site_label_3
_geom_torsion_atom_site_label_4
_geom_torsion
_geom_torsion_publ_flag
S15 N11 C10 C9 163.1(1) no
S15 N11 C12 C8 -162.15(9) no
S15 N11 C12 C13 20.3(2) no
S15 C18 C19 C20 179.7(1) no
S15 C18 C23 C22 -179.9(1) no
O14 N1 C2 C3 -1.9(2) no
O14 N1 C2 C7 178.9(1) no
O14 N1 C13 C12 -178.4(1) no
O16 S15 N11 C10 34.0(1) no
O16 S15 N11 C12 -168.2(1) no
O16 S15 C18 C19 -27.4(1) no
O16 S15 C18 C23 152.8(1) no
O17 S15 N11 C10 163.7(1) no
O17 S15 N11 C12 -38.5(1) no
O17 S15 C18 C19 -161.8(1) no
O17 S15 C18 C23 18.4(1) no
N1 C2 C3 C4 -178.7(1) no
N1 C2 C7 C6 178.4(1) no
N1 C2 C7 C8 -0.2(2) no
N1 C13 C12 N11 176.5(1) no
N1 C13 C12 C8 -0.7(2) no
N11 S15 C18 C19 84.3(1) no
N11 S15 C18 C23 -95.5(1) no
N11 C10 C9 C8 -0.9(1) no
N11 C12 C8 C7 -178.4(1) no
N11 C12 C8 C9 1.2(1) no
C2 N1 C13 C12 1.6(2) no
C2 C3 C4 C5 0.0(2) no
C2 C7 C6 C5 0.5(2) no
C2 C7 C8 C9 -178.3(1) no
C2 C7 C8 C12 1.0(2) no
C3 C2 N1 C13 178.1(1) no
C3 C2 C7 C6 -0.8(2) no
C3 C2 C7 C8 -179.4(1) no
C3 C4 C5 C6 -0.3(2) no
C4 C3 C2 C7 0.5(2) no
C4 C5 C6 C7 0.0(2) no
C5 C6 C7 C8 179.1(1) no
C6 C7 C8 C9 3.1(2) no
C6 C7 C8 C12 -177.5(1) no
C7 C2 N1 C13 -1.2(2) no
C7 C8 C9 C10 179.2(1) no
C7 C8 C12 C13 -0.6(2) no
C8 C12 N11 C10 -1.7(1) no
C9 C8 C12 C13 178.9(1) no
C9 C10 N11 C12 1.6(1) no
C10 N11 S15 C18 -80.3(1) no
C10 N11 C12 C13 -179.2(1) no
C10 C9 C8 C12 -0.2(1) no
C12 N11 S15 C18 77.5(1) no
C18 C19 C20 C21 -0.0(2) no
C18 C23 C22 C21 0.3(2) no
C19 C18 C23 C22 0.3(2) no
C19 C20 C21 C22 0.7(2) no
C19 C20 C21 C24 -179.5(2) no
C20 C19 C18 C23 -0.5(2) no
C20 C21 C22 C23 -0.8(2) no
C23 C22 C21 C24 179.4(2) no
